data_1503367
loop_
_publ_author_name
'Bow, William F.'
'Basak, Ashok K.'
'Jolit, Anais'
'Vicic, David A.'
'Tius, Marcus A.'

_publ_section_title
;
 Enamine-iminium ion Nazarov cyclization of alpha-ketoenones.
;
_journal_issue 3
_journal_name_full 'Organic letters'
_journal_page_first 440
_journal_page_last 443
_journal_paper_doi 10.1021/ol9025765
_journal_volume 12
_journal_year 2010
_chemical_absolute_configuration rm
_chemical_formula_sum 'C24 H28 O5'
_chemical_formula_weight 396.46
_chemical_name_systematic
; 
 ? 
;
_space_group_IT_number 19
_symmetry_cell_setting orthorhombic
_symmetry_space_group_name_Hall 'P 2ac 2ab'
_symmetry_space_group_name_H-M 'P 21 21 21'
_atom_sites_solution_hydrogens geom
_atom_sites_solution_primary direct
_atom_sites_solution_secondary difmap
_audit_creation_method SHELXL-97
_cell_angle_alpha 90.00
_cell_angle_beta 90.00
_cell_angle_gamma 90.00
_cell_formula_units_Z 4
_cell_length_a 6.916(2)
_cell_length_b 12.246(4)
_cell_length_c 26.475(8)
_cell_measurement_reflns_used 11999
_cell_measurement_temperature 173(2)
_cell_measurement_theta_max 27.815
_cell_measurement_theta_min 3.045
_cell_volume 2242.3(12)
_computing_structure_refinement 'SHELXL-97 (Sheldrick, 1997)'
_computing_structure_solution 'SHELXS-97 (Sheldrick, 1990)'
_diffrn_ambient_temperature 173(2)
_diffrn_measured_fraction_theta_full 0.998
_diffrn_measured_fraction_theta_max 0.998
_diffrn_radiation_monochromator graphite
_diffrn_radiation_source 'fine-focus sealed tube'
_diffrn_radiation_type MoK\a
_diffrn_radiation_wavelength 0.71075
_diffrn_reflns_av_R_equivalents 0.1493
_diffrn_reflns_av_sigmaI/netI 0.1780
_diffrn_reflns_limit_h_max 8
_diffrn_reflns_limit_h_min -8
_diffrn_reflns_limit_k_max 15
_diffrn_reflns_limit_k_min -14
_diffrn_reflns_limit_l_max 34
_diffrn_reflns_limit_l_min -34
_diffrn_reflns_number 20132
_diffrn_reflns_theta_full 27.48
_diffrn_reflns_theta_max 27.48
_diffrn_reflns_theta_min 3.04
_exptl_absorpt_coefficient_mu 0.081
_exptl_absorpt_correction_T_max 0.9919
_exptl_absorpt_correction_T_min 0.9863
_exptl_absorpt_correction_type multi-scan
_exptl_absorpt_process_details Rigaku
_exptl_crystal_colour colorless
_exptl_crystal_density_diffrn 1.174
_exptl_crystal_density_method 'not measured'
_exptl_crystal_description prism
_exptl_crystal_F_000 848
_exptl_crystal_size_max 0.17
_exptl_crystal_size_mid 0.16
_exptl_crystal_size_min 0.10
_refine_diff_density_max 0.184
_refine_diff_density_min -0.177
_refine_diff_density_rms 0.044
_refine_ls_abs_structure_details 'Flack H D (1983), Acta Cryst. A39, 876-881'
_refine_ls_abs_structure_Flack 1(2)
_refine_ls_extinction_method none
_refine_ls_goodness_of_fit_ref 1.054
_refine_ls_hydrogen_treatment constr
_refine_ls_matrix_type full
_refine_ls_number_parameters 268
_refine_ls_number_reflns 5098
_refine_ls_number_restraints 0
_refine_ls_restrained_S_all 1.054
_refine_ls_R_factor_all 0.2120
_refine_ls_R_factor_gt 0.0964
_refine_ls_shift/su_max 0.002
_refine_ls_shift/su_mean 0.000
_refine_ls_structure_factor_coef Fsqd
_refine_ls_weighting_details 'calc w=1/[\s^2^(Fo^2^)+(0.0397P)^2^+0.0000P] where P=(Fo^2^+2Fc^2^)/3'
_refine_ls_weighting_scheme calc
_refine_ls_wR_factor_gt 0.1207
_refine_ls_wR_factor_ref 0.1455
_reflns_number_gt 2465
_reflns_number_total 5098
_reflns_threshold_expression >2sigma(I)
_cod_data_source_file ol9025765_si_003.cif
_cod_data_source_block shelxl
_cod_depositor_comments
;
The following automatic conversions were performed:
'_atom_site_symetry_multiplicity' tag replaced with
'_atom_site_symmetry_multiplicity'.

Automatic conversion script
Id: cif_correct_tags 1440 2010-10-19 06:21:57Z saulius 
;
_cod_original_cell_volume 2242.3(13)
_cod_original_sg_symbol_H-M P212121
_cod_database_code 1503367

loop_
_symmetry_equiv_pos_as_xyz
'x, y, z'
'-x+1/2, -y, z+1/2'
'x+1/2, -y+1/2, -z'
'-x, y+1/2, -z+1/2'

loop_
_atom_site_label
_atom_site_type_symbol
_atom_site_fract_x
_atom_site_fract_y
_atom_site_fract_z
_atom_site_U_iso_or_equiv
_atom_site_adp_type
_atom_site_occupancy
_atom_site_symmetry_multiplicity
_atom_site_calc_flag
_atom_site_refinement_flags
O1 O -0.5596(5) -0.1717(2) -0.11963(13) 0.0856(12) Uani 1 1 d .
O2 O -0.5676(4) -0.4098(2) -0.11110(9) 0.0406(7) Uani 1 1 d .
O3 O -0.2943(4) -0.4043(3) -0.15696(11) 0.0676(10) Uani 1 1 d .
O4 O -0.1055(4) -0.5346(2) -0.08997(10) 0.0448(8) Uani 1 1 d .
O5 O 0.1325(4) -0.6073(3) -0.04276(11) 0.0649(10) Uani 1 1 d .
C1 C -0.6534(6) -0.2296(3) -0.14790(15) 0.0475(12) Uani 1 1 d .
C2 C -0.6645(5) -0.3471(3) -0.14757(14) 0.0344(10) Uani 1 1 d .
C3 C -0.7842(5) -0.3881(3) -0.18131(13) 0.0302(10) Uani 1 1 d .
C4 C -0.8781(6) -0.2979(3) -0.21187(13) 0.0353(10) Uani 1 1 d .
H28 H -1.0182 -0.2960 -0.2026 0.042 Uiso 1 1 calc R
C5 C -0.7823(7) -0.1898(3) -0.19099(15) 0.0491(13) Uani 1 1 d .
C6 C -0.9364(8) -0.1138(4) -0.16935(17) 0.094(2) Uani 1 1 d .
H1 H -1.0121 -0.1530 -0.1438 0.113 Uiso 1 1 calc R
H2 H -1.0221 -0.0893 -0.1966 0.113 Uiso 1 1 calc R
H3 H -0.8739 -0.0504 -0.1538 0.113 Uiso 1 1 calc R
C7 C -0.6574(8) -0.1292(4) -0.22922(17) 0.0897(19) Uani 1 1 d .
H4 H -0.5953 -0.0667 -0.2127 0.108 Uiso 1 1 calc R
H5 H -0.7386 -0.1032 -0.2571 0.108 Uiso 1 1 calc R
H6 H -0.5581 -0.1786 -0.2424 0.108 Uiso 1 1 calc R
C8 C -0.8331(6) -0.5053(3) -0.18923(13) 0.0439(12) Uani 1 1 d .
H7 H -0.7796 -0.5299 -0.2216 0.053 Uiso 1 1 calc R
H8 H -0.9739 -0.5142 -0.1896 0.053 Uiso 1 1 calc R
H9 H -0.7778 -0.5490 -0.1618 0.053 Uiso 1 1 calc R
C9 C -0.8652(6) -0.3150(3) -0.26844(14) 0.0353(10) Uani 1 1 d .
C10 C -0.7050(6) -0.3627(3) -0.29041(15) 0.0447(11) Uani 1 1 d .
H10 H -0.5980 -0.3820 -0.2698 0.054 Uiso 1 1 calc R
C11 C -0.6971(8) -0.3831(4) -0.34186(16) 0.0639(14) Uani 1 1 d .
H11 H -0.5869 -0.4177 -0.3561 0.077 Uiso 1 1 calc R
C12 C -0.8489(9) -0.3530(4) -0.37212(17) 0.0682(16) Uani 1 1 d .
H12 H -0.8434 -0.3664 -0.4074 0.082 Uiso 1 1 calc R
C13 C -1.0084(8) -0.3037(4) -0.35172(17) 0.0615(15) Uani 1 1 d .
H13 H -1.1118 -0.2810 -0.3729 0.074 Uiso 1 1 calc R
C14 C -1.0184(7) -0.2867(3) -0.29930(15) 0.0509(12) Uani 1 1 d .
H14 H -1.1316 -0.2556 -0.2849 0.061 Uiso 1 1 calc R
C15 C -0.3793(6) -0.4337(3) -0.12054(16) 0.0381(10) Uani 1 1 d .
C16 C -0.3064(5) -0.5044(3) -0.07829(14) 0.0295(9) Uani 1 1 d .
C17 C -0.2900(6) -0.4560(3) -0.02470(14) 0.0359(10) Uani 1 1 d .
C18 C -0.1865(6) -0.5609(3) -0.00545(13) 0.0335(10) Uani 1 1 d .
C19 C -0.0284(6) -0.5705(4) -0.04559(15) 0.0427(11) Uani 1 1 d .
C20 C -0.4118(5) -0.6138(3) -0.07124(13) 0.0337(10) Uani 1 1 d .
H15 H -0.3814 -0.6656 -0.0989 0.040 Uiso 1 1 calc R
H16 H -0.5535 -0.6037 -0.0691 0.040 Uiso 1 1 calc R
C21 C -0.3258(5) -0.6523(3) -0.02019(13) 0.0355(10) Uani 1 1 d .
H17 H -0.4285 -0.6612 0.0055 0.043 Uiso 1 1 calc R
H18 H -0.2564 -0.7225 -0.0242 0.043 Uiso 1 1 calc R
C22 C -0.4841(6) -0.4344(3) 0.00183(13) 0.0544(13) Uani 1 1 d .
H19 H -0.5501 -0.3733 -0.0148 0.065 Uiso 1 1 calc R
H20 H -0.4607 -0.4161 0.0373 0.065 Uiso 1 1 calc R
H21 H -0.5651 -0.4999 -0.0002 0.065 Uiso 1 1 calc R
C23 C -0.1645(7) -0.3528(3) -0.02269(16) 0.0729(16) Uani 1 1 d .
H22 H -0.0409 -0.3668 -0.0396 0.088 Uiso 1 1 calc R
H23 H -0.1408 -0.3328 0.0126 0.088 Uiso 1 1 calc R
H24 H -0.2317 -0.2928 -0.0398 0.088 Uiso 1 1 calc R
C24 C -0.1100(6) -0.5636(4) 0.04823(13) 0.0569(13) Uani 1 1 d .
H25 H -0.0254 -0.5006 0.0538 0.068 Uiso 1 1 calc R
H26 H -0.0367 -0.6311 0.0535 0.068 Uiso 1 1 calc R
H27 H -0.2186 -0.5609 0.0720 0.068 Uiso 1 1 calc R

loop_
_atom_site_aniso_label
_atom_site_aniso_U_11
_atom_site_aniso_U_22
_atom_site_aniso_U_33
_atom_site_aniso_U_23
_atom_site_aniso_U_13
_atom_site_aniso_U_12
O1 0.125(3) 0.052(2) 0.080(2) -0.0172(19) -0.057(2) -0.002(2)
O2 0.0329(17) 0.0528(19) 0.0362(16) 0.0102(14) -0.0007(13) 0.0099(15)
O3 0.0467(19) 0.100(3) 0.057(2) 0.0452(19) 0.0153(16) 0.016(2)
O4 0.0286(17) 0.060(2) 0.0453(17) 0.0170(15) 0.0062(14) 0.0040(15)
O5 0.0218(17) 0.086(2) 0.086(2) 0.034(2) -0.0018(16) 0.0015(19)
C1 0.061(3) 0.038(3) 0.044(3) -0.010(2) -0.021(3) 0.010(3)
C2 0.035(3) 0.040(3) 0.028(2) 0.002(2) -0.007(2) 0.010(2)
C3 0.032(2) 0.032(3) 0.026(2) -0.0014(19) 0.0097(19) 0.005(2)
C4 0.035(2) 0.036(2) 0.035(2) 0.000(2) -0.0036(19) 0.009(2)
C5 0.073(3) 0.030(3) 0.044(3) -0.007(2) -0.018(2) 0.012(3)
C6 0.135(5) 0.067(4) 0.080(4) -0.031(3) -0.047(4) 0.055(4)
C7 0.143(5) 0.055(3) 0.071(4) 0.008(3) -0.044(4) -0.048(4)
C8 0.054(3) 0.043(3) 0.034(2) 0.004(2) 0.000(2) -0.007(3)
C9 0.044(3) 0.028(2) 0.034(2) 0.008(2) -0.002(2) -0.002(2)
C10 0.054(3) 0.047(3) 0.033(2) 0.010(2) 0.004(2) -0.002(3)
C11 0.086(4) 0.068(4) 0.038(3) 0.004(3) 0.017(3) -0.002(3)
C12 0.122(5) 0.049(3) 0.033(3) 0.007(3) 0.000(3) -0.029(4)
C13 0.097(4) 0.038(3) 0.050(3) 0.012(3) -0.040(3) -0.009(3)
C14 0.064(3) 0.038(3) 0.050(3) 0.000(2) -0.019(2) 0.004(3)
C15 0.036(3) 0.041(3) 0.038(3) 0.003(2) -0.001(2) -0.006(2)
C16 0.019(2) 0.036(2) 0.033(2) 0.0047(19) 0.0026(18) 0.004(2)
C17 0.045(3) 0.024(2) 0.038(2) -0.002(2) -0.009(2) 0.002(2)
C18 0.038(2) 0.032(2) 0.031(2) -0.004(2) -0.003(2) -0.004(2)
C19 0.031(3) 0.042(3) 0.054(3) 0.018(2) -0.007(2) -0.006(2)
C20 0.028(2) 0.027(2) 0.046(2) -0.006(2) 0.0024(18) -0.002(2)
C21 0.033(3) 0.029(2) 0.045(3) 0.005(2) 0.003(2) 0.002(2)
C22 0.084(4) 0.048(3) 0.031(2) -0.006(2) -0.001(2) 0.030(3)
C23 0.102(4) 0.034(3) 0.082(4) 0.009(3) -0.047(3) -0.015(3)
C24 0.077(4) 0.047(3) 0.047(3) 0.004(2) -0.014(2) -0.001(3)

loop_
_atom_type_symbol
_atom_type_description
_atom_type_scat_dispersion_real
_atom_type_scat_dispersion_imag
_atom_type_scat_source
C C 0.0033 0.0016 'International Tables Vol C Tables 4.2.6.8 and 6.1.1.4'
H H 0.0000 0.0000 'International Tables Vol C Tables 4.2.6.8 and 6.1.1.4'
O O 0.0106 0.0060 'International Tables Vol C Tables 4.2.6.8 and 6.1.1.4'

loop_
_geom_angle_atom_site_label_1
_geom_angle_atom_site_label_2
_geom_angle_atom_site_label_3
_geom_angle
C15 O2 C2 116.7(3)
C19 O4 C16 105.6(3)
O1 C1 C2 127.3(4)
O1 C1 C5 125.7(4)
C2 C1 C5 107.0(4)
C3 C2 O2 123.9(4)
C3 C2 C1 114.2(4)
O2 C2 C1 121.7(3)
C2 C3 C8 127.2(4)
C2 C3 C4 110.7(3)
C8 C3 C4 122.0(3)
C9 C4 C3 113.7(3)
C9 C4 C5 115.9(3)
C3 C4 C5 104.1(3)
C9 C4 H28 107.6
C3 C4 H28 107.6
C5 C4 H28 107.6
C7 C5 C6 110.3(4)
C7 C5 C1 108.7(4)
C6 C5 C1 108.7(3)
C7 C5 C4 114.4(3)
C6 C5 C4 110.5(4)
C1 C5 C4 103.8(3)
C5 C6 H1 109.5
C5 C6 H2 109.5
H1 C6 H2 109.5
C5 C6 H3 109.5
H1 C6 H3 109.5
H2 C6 H3 109.5
C5 C7 H4 109.5
C5 C7 H5 109.5
H4 C7 H5 109.5
C5 C7 H6 109.5
H4 C7 H6 109.5
H5 C7 H6 109.5
C3 C8 H7 109.5
C3 C8 H8 109.5
H7 C8 H8 109.5
C3 C8 H9 109.5
H7 C8 H9 109.5
H8 C8 H9 109.5
C14 C9 C10 118.1(4)
C14 C9 C4 120.3(4)
C10 C9 C4 121.5(3)
C9 C10 C11 121.5(4)
C9 C10 H10 119.3
C11 C10 H10 119.3
C12 C11 C10 119.7(5)
C12 C11 H11 120.2
C10 C11 H11 120.2
C13 C12 C11 120.4(4)
C13 C12 H12 119.8
C11 C12 H12 119.8
C12 C13 C14 119.7(4)
C12 C13 H13 120.2
C14 C13 H13 120.2
C9 C14 C13 120.6(4)
C9 C14 H14 119.7
C13 C14 H14 119.7
O3 C15 O2 124.0(4)
O3 C15 C16 127.9(4)
O2 C15 C16 108.0(3)
O4 C16 C15 107.8(3)
O4 C16 C20 104.7(3)
C15 C16 C20 115.7(3)
O4 C16 C17 102.8(3)
C15 C16 C17 119.3(3)
C20 C16 C17 104.9(3)
C23 C17 C22 109.6(3)
C23 C17 C16 112.9(3)
C22 C17 C16 115.0(3)
C23 C17 C18 114.1(3)
C22 C17 C18 113.2(3)
C16 C17 C18 91.0(3)
C24 C18 C21 116.3(3)
C24 C18 C19 113.6(3)
C21 C18 C19 102.6(3)
C24 C18 C17 119.0(3)
C21 C18 C17 103.3(3)
C19 C18 C17 99.5(3)
O5 C19 O4 122.5(4)
O5 C19 C18 130.3(4)
O4 C19 C18 107.1(3)
C16 C20 C21 100.9(3)
C16 C20 H15 111.6
C21 C20 H15 111.6
C16 C20 H16 111.6
C21 C20 H16 111.6
H15 C20 H16 109.4
C18 C21 C20 104.0(3)
C18 C21 H17 111.0
C20 C21 H17 111.0
C18 C21 H18 111.0
C20 C21 H18 111.0
H17 C21 H18 109.0
C17 C22 H19 109.5
C17 C22 H20 109.5
H19 C22 H20 109.5
C17 C22 H21 109.5
H19 C22 H21 109.5
H20 C22 H21 109.5
C17 C23 H22 109.5
C17 C23 H23 109.5
H22 C23 H23 109.5
C17 C23 H24 109.5
H22 C23 H24 109.5
H23 C23 H24 109.5
C18 C24 H25 109.5
C18 C24 H26 109.5
H25 C24 H26 109.5
C18 C24 H27 109.5
H25 C24 H27 109.5
H26 C24 H27 109.5

loop_
_geom_bond_atom_site_label_1
_geom_bond_atom_site_label_2
_geom_bond_distance
O1 C1 1.218(4)
O2 C15 1.358(4)
O2 C2 1.404(4)
O3 C15 1.186(4)
O4 C19 1.363(4)
O4 C16 1.470(4)
O5 C19 1.203(4)
C1 C2 1.441(5)
C1 C5 1.528(5)
C2 C3 1.317(5)
C3 C8 1.490(5)
C3 C4 1.515(5)
C4 C9 1.515(5)
C4 C5 1.580(6)
C4 H28 1.0000
C5 C7 1.524(6)
C5 C6 1.527(6)
C6 H1 0.9800
C6 H2 0.9800
C6 H3 0.9800
C7 H4 0.9800
C7 H5 0.9800
C7 H6 0.9800
C8 H7 0.9800
C8 H8 0.9800
C8 H9 0.9800
C9 C14 1.382(5)
C9 C10 1.381(5)
C10 C11 1.386(5)
C10 H10 0.9500
C11 C12 1.371(6)
C11 H11 0.9500
C12 C13 1.368(6)
C12 H12 0.9500
C13 C14 1.405(5)
C13 H13 0.9500
C14 H14 0.9500
C15 C16 1.501(5)
C16 C20 1.537(5)
C16 C17 1.541(5)
C17 C23 1.535(5)
C17 C22 1.538(5)
C17 C18 1.557(5)
C18 C24 1.517(5)
C18 C21 1.527(5)
C18 C19 1.529(5)
C20 C21 1.550(4)
C20 H15 0.9900
C20 H16 0.9900
C21 H17 0.9900
C21 H18 0.9900
C22 H19 0.9800
C22 H20 0.9800
C22 H21 0.9800
C23 H22 0.9800
C23 H23 0.9800
C23 H24 0.9800
C24 H25 0.9800
C24 H26 0.9800
C24 H27 0.9800
